data_4133528
loop_
_publ_author_name
'Transue, Wesley J.'
'Nava, Matthew'
'Terban, Maxwell W.'
'Yang, Jing'
'Greenberg, Matthew W.'
'Wu, Gang'
'Foreman, Elizabeth S.'
'Mustoe, Chantal L.'
'Kennepohl, Pierre'
'Owen, Jonathan S.'
'Billinge, Simon J. L.'
'Kulik, Heather J.'
'Cummins, Christopher C.'

_publ_section_title
;
 Anthracene as a Launchpad for a Phosphinidene Sulfide and for Generation
 of a Phosphorus-Sulfur Material Having the Composition P<sub>2</sub>S, a
 Vulcanized Red Phosphorus That Is Yellow.
;
_journal_issue 1
_journal_name_full 'Journal of the American Chemical Society'
_journal_page_first 431
_journal_page_last 440
_journal_paper_doi 10.1021/jacs.8b10775
_journal_volume 141
_journal_year 2019
_chemical_formula_sum 'C14 H11 P S'
_chemical_formula_weight 242.26
_space_group_crystal_system orthorhombic
_space_group_IT_number 33
_space_group_name_Hall 'P 2c -2n'
_space_group_name_H-M_alt 'P n a 21'
_atom_sites_solution_hydrogens mixed
_atom_sites_solution_primary direct
_atom_sites_solution_secondary difmap
_audit_creation_method SHELXL-2014/7
_cell_angle_alpha 90
_cell_angle_beta 90
_cell_angle_gamma 90
_cell_formula_units_Z 4
_cell_length_a 8.3118(5)
_cell_length_b 22.2656(12)
_cell_length_c 6.2032(3)
_cell_measurement_reflns_used 8201
_cell_measurement_temperature 100(2)
_cell_measurement_theta_max 30.96
_cell_measurement_theta_min 2.62
_cell_volume 1148.01(11)
_computing_cell_refinement 'SAINT 7.46A (Bruker-AXS, 2011)'
_computing_data_collection 'APEX2 v2011.4.0 (Bruker-AXS, 2011)'
_computing_data_reduction 'SAINT 7.46A (Bruker-AXS, 2011)'
_computing_molecular_graphics 'Bruker SHELXTL'
_computing_publication_material 'Bruker SHELXTL'
_computing_structure_refinement 'SHELXL-2014/7 (Sheldrick, 2014)'
_computing_structure_solution 'SHELXS-97 (Sheldrick, 2008)'
_diffrn_ambient_temperature 100(2)
_diffrn_detector_area_resol_mean 8.3
_diffrn_measured_fraction_theta_full 1.000
_diffrn_measured_fraction_theta_max 0.995
_diffrn_measurement_device_type 'Bruker Smart APEX2 CCD'
_diffrn_measurement_method '\f and \w scans'
_diffrn_radiation_type MoK\a
_diffrn_radiation_wavelength 0.71073
_diffrn_reflns_av_R_equivalents 0.0307
_diffrn_reflns_av_unetI/netI 0.0260
_diffrn_reflns_Laue_measured_fraction_full 1.000
_diffrn_reflns_Laue_measured_fraction_max 0.995
_diffrn_reflns_limit_h_max 12
_diffrn_reflns_limit_h_min -11
_diffrn_reflns_limit_k_max 30
_diffrn_reflns_limit_k_min -32
_diffrn_reflns_limit_l_max 8
_diffrn_reflns_limit_l_min -8
_diffrn_reflns_number 16752
_diffrn_reflns_point_group_measured_fraction_full 1.000
_diffrn_reflns_point_group_measured_fraction_max 0.969
_diffrn_reflns_theta_full 25.242
_diffrn_reflns_theta_max 30.989
_diffrn_reflns_theta_min 1.829
_diffrn_source 'I\mS micro-focus sealed tube, multilayer optics'
_exptl_absorpt_coefficient_mu 0.387
_exptl_absorpt_correction_T_max 0.7462
_exptl_absorpt_correction_T_min 0.6668
_exptl_absorpt_correction_type multi-scan
_exptl_absorpt_process_details 'SADABS (Sheldrick, 2009)'
_exptl_crystal_colour colourless
_exptl_crystal_density_diffrn 1.402
_exptl_crystal_density_method 'not measured'
_exptl_crystal_description needle
_exptl_crystal_F_000 504
_exptl_crystal_size_max 0.440
_exptl_crystal_size_mid 0.150
_exptl_crystal_size_min 0.100
_refine_diff_density_max 0.309
_refine_diff_density_min -0.241
_refine_diff_density_rms 0.051
_refine_ls_abs_structure_details
; 
 Flack x determined using 1409 quotients [(I+)-(I-)]/[(I+)+(I-)] 
 (Parsons, Flack and Wagner, Acta Cryst. B69 (2013) 249-259). 
;
_refine_ls_abs_structure_Flack -0.01(3)
_refine_ls_extinction_method none
_refine_ls_goodness_of_fit_ref 1.045
_refine_ls_hydrogen_treatment mixed
_refine_ls_matrix_type full
_refine_ls_number_parameters 148
_refine_ls_number_reflns 3523
_refine_ls_number_restraints 115
_refine_ls_restrained_S_all 1.028
_refine_ls_R_factor_all 0.0288
_refine_ls_R_factor_gt 0.0274
_refine_ls_shift/su_max 0.001
_refine_ls_shift/su_mean 0.000
_refine_ls_structure_factor_coef Fsqd
_refine_ls_weighting_details 'w=1/[\s^2^(Fo^2^)+(0.0344P)^2^+0.3068P] where P=(Fo^2^+2Fc^2^)/3'
_refine_ls_weighting_scheme calc
_refine_ls_wR_factor_gt 0.0666
_refine_ls_wR_factor_ref 0.0673
_reflns_Friedel_coverage 0.796
_reflns_Friedel_fraction_full 1.000
_reflns_Friedel_fraction_max 0.937
_reflns_number_gt 3393
_reflns_number_total 3523
_reflns_threshold_expression 'I > 2\s(I)'
_cod_data_source_file ja8b10775_si_002.cif
_cod_data_source_block main
_cod_database_code 4133528
_shelx_shelxl_version_number 2014/7
_shelx_space_group_comment
; 
The symmetry employed for this shelxl refinement is uniquely defined 
by the following loop, which should always be used as a source of 
symmetry information in preference to the above space-group names. 
They are only intended as comments. 
;
_shelx_estimated_absorpt_t_min 0.848
_shelx_estimated_absorpt_t_max 0.962

loop_
_space_group_symop_operation_xyz
'x, y, z'
'-x, -y, z+1/2'
'x+1/2, -y+1/2, z'
'-x+1/2, y+1/2, z+1/2'

loop_
_atom_site_label
_atom_site_type_symbol
_atom_site_fract_x
_atom_site_fract_y
_atom_site_fract_z
_atom_site_U_iso_or_equiv
_atom_site_adp_type
_atom_site_occupancy
_atom_site_site_symmetry_order
_atom_site_calc_flag
_atom_site_refinement_flags_posn
_atom_site_refinement_flags_adp
S1 S 0.90216(6) 0.32584(2) 0.17061(8) 0.01625(10) Uani 1 1 d . U
P1 P 0.70423(5) 0.32415(2) 0.33669(7) 0.01217(10) Uani 1 1 d . U
H1 H 0.623(3) 0.2723(10) 0.313(4) 0.015 Uiso 1 1 d . U
C1 C 0.5513(2) 0.38588(7) 0.3157(3) 0.0142(3) Uani 1 1 d . U
H1A H 0.5075 0.3947 0.1688 0.017 Uiso 1 1 calc R U
C2 C 0.4345(2) 0.36065(7) 0.4803(3) 0.0140(3) Uani 1 1 d . U
C3 C 0.2683(2) 0.35543(8) 0.4685(4) 0.0174(4) Uani 1 1 d . U
H3A H 0.2113 0.3702 0.3467 0.021 Uiso 1 1 calc R U
C4 C 0.1867(2) 0.32824(8) 0.6382(4) 0.0183(4) Uani 1 1 d . U
H4A H 0.0727 0.3251 0.6331 0.022 Uiso 1 1 calc R U
C5 C 0.2696(2) 0.30549(7) 0.8157(4) 0.0167(3) Uani 1 1 d . U
H5A H 0.2117 0.2873 0.9306 0.020 Uiso 1 1 calc R U
C6 C 0.4371(2) 0.30920(7) 0.8258(3) 0.0142(3) Uani 1 1 d . U
H6A H 0.4942 0.2927 0.9446 0.017 Uiso 1 1 calc R U
C7 C 0.5185(2) 0.33748(7) 0.6586(3) 0.0128(3) Uani 1 1 d . U
C8 C 0.6991(2) 0.34528(7) 0.6286(3) 0.0115(3) Uani 1 1 d . U
H8A H 0.7709 0.3223 0.7281 0.014 Uiso 1 1 calc R U
C9 C 0.7339(2) 0.41198(7) 0.6015(3) 0.0130(3) Uani 1 1 d . U
C10 C 0.8350(2) 0.44795(8) 0.7230(3) 0.0162(4) Uani 1 1 d . U
H10A H 0.8908 0.4323 0.8442 0.019 Uiso 1 1 calc R U
C11 C 0.8524(2) 0.50816(7) 0.6616(4) 0.0206(4) Uani 1 1 d . U
H11A H 0.9222 0.5336 0.7414 0.025 Uiso 1 1 calc R U
C12 C 0.7695(2) 0.53120(8) 0.4868(4) 0.0207(4) Uani 1 1 d . U
H12A H 0.7821 0.5723 0.4496 0.025 Uiso 1 1 calc R U
C13 C 0.6671(2) 0.49480(7) 0.3637(4) 0.0183(4) Uani 1 1 d . U
H13A H 0.6109 0.5106 0.2431 0.022 Uiso 1 1 calc R U
C14 C 0.6502(2) 0.43514(7) 0.4231(3) 0.0135(3) Uani 1 1 d . U

loop_
_atom_site_aniso_label
_atom_site_aniso_U_11
_atom_site_aniso_U_22
_atom_site_aniso_U_33
_atom_site_aniso_U_23
_atom_site_aniso_U_13
_atom_site_aniso_U_12
S1 0.0156(2) 0.01862(18) 0.0146(2) -0.00156(19) 0.00035(19) 0.00177(15)
P1 0.0132(2) 0.01119(17) 0.0121(2) -0.00102(18) -0.00214(19) 0.00044(14)
C1 0.0155(7) 0.0139(6) 0.0133(8) 0.0014(7) -0.0027(7) 0.0011(6)
C2 0.0136(7) 0.0123(6) 0.0162(8) -0.0001(6) -0.0022(7) 0.0005(6)
C3 0.0141(8) 0.0167(7) 0.0213(9) -0.0011(7) -0.0054(8) 0.0023(6)
C4 0.0127(8) 0.0154(7) 0.0266(11) -0.0030(7) -0.0019(8) -0.0003(6)
C5 0.0172(8) 0.0128(6) 0.0199(9) -0.0016(8) 0.0035(8) -0.0022(6)
C6 0.0163(7) 0.0109(6) 0.0154(8) -0.0012(7) -0.0013(8) -0.0006(5)
C7 0.0138(8) 0.0100(6) 0.0148(8) -0.0008(7) -0.0017(7) -0.0001(5)
C8 0.0128(8) 0.0103(6) 0.0115(8) 0.0004(6) -0.0025(6) -0.0003(5)
C9 0.0133(8) 0.0107(6) 0.0150(8) -0.0004(6) 0.0017(7) -0.0002(5)
C10 0.0156(8) 0.0140(7) 0.0189(9) -0.0021(7) -0.0004(7) -0.0013(6)
C11 0.0202(9) 0.0134(7) 0.0281(10) -0.0062(8) 0.0022(9) -0.0047(6)
C12 0.0226(9) 0.0109(7) 0.0287(10) 0.0015(7) 0.0059(9) -0.0002(6)
C13 0.0205(9) 0.0127(7) 0.0217(10) 0.0043(7) 0.0038(8) 0.0028(6)
C14 0.0137(8) 0.0114(7) 0.0153(8) -0.0001(6) 0.0015(7) 0.0014(6)

loop_
_atom_type_symbol
_atom_type_description
_atom_type_scat_dispersion_real
_atom_type_scat_dispersion_imag
_atom_type_scat_source
C C 0.0033 0.0016 'International Tables Vol C Tables 4.2.6.8 and 6.1.1.4'
H H 0.0000 0.0000 'International Tables Vol C Tables 4.2.6.8 and 6.1.1.4'
P P 0.1023 0.0942 'International Tables Vol C Tables 4.2.6.8 and 6.1.1.4'
S S 0.1246 0.1234 'International Tables Vol C Tables 4.2.6.8 and 6.1.1.4'

loop_
_geom_angle_atom_site_label_1
_geom_angle_atom_site_label_2
_geom_angle_atom_site_label_3
_geom_angle
C8 P1 C1 82.40(8)
C8 P1 S1 121.87(6)
C1 P1 S1 121.53(6)
C8 P1 H1 108.1(11)
C1 P1 H1 106.4(9)
S1 P1 H1 112.5(10)
C2 C1 C14 108.51(15)
C2 C1 P1 96.63(11)
C14 C1 P1 97.53(11)
C2 C1 H1A 116.9
C14 C1 H1A 116.9
P1 C1 H1A 116.9
C3 C2 C7 120.34(18)
C3 C2 C1 129.21(18)
C7 C2 C1 110.34(15)
C2 C3 C4 118.80(19)
C2 C3 H3A 120.6
C4 C3 H3A 120.6
C3 C4 C5 120.98(18)
C3 C4 H4A 119.5
C5 C4 H4A 119.5
C4 C5 C6 120.45(19)
C4 C5 H5A 119.8
C6 C5 H5A 119.8
C7 C6 C5 118.64(18)
C7 C6 H6A 120.7
C5 C6 H6A 120.7
C6 C7 C2 120.75(16)
C6 C7 C8 128.55(17)
C2 C7 C8 110.61(16)
C9 C8 C7 108.18(13)
C9 C8 P1 97.70(12)
C7 C8 P1 96.42(12)
C9 C8 H8A 117.1
C7 C8 H8A 117.1
P1 C8 H8A 117.1
C10 C9 C14 121.12(16)
C10 C9 C8 128.30(17)
C14 C9 C8 110.55(15)
C9 C10 C11 117.95(19)
C9 C10 H10A 121.0
C11 C10 H10A 121.0
C12 C11 C10 121.07(18)
C12 C11 H11A 119.5
C10 C11 H11A 119.5
C11 C12 C13 120.99(17)
C11 C12 H12A 119.5
C13 C12 H12A 119.5
C14 C13 C12 118.12(19)
C14 C13 H13A 120.9
C12 C13 H13A 120.9
C13 C14 C9 120.74(17)
C13 C14 C1 128.93(17)
C9 C14 C1 110.32(14)

loop_
_geom_bond_atom_site_label_1
_geom_bond_atom_site_label_2
_geom_bond_distance
S1 P1 1.9414(7)
P1 C8 1.8716(18)
P1 C1 1.8766(17)
P1 H1 1.34(2)
C1 C2 1.517(3)
C1 C14 1.524(2)
C1 H1A 1.0000
C2 C3 1.388(2)
C2 C7 1.406(3)
C3 C4 1.391(3)
C3 H3A 0.9500
C4 C5 1.394(3)
C4 H4A 0.9500
C5 C6 1.396(2)
C5 H5A 0.9500
C6 C7 1.390(3)
C6 H6A 0.9500
C7 C8 1.522(2)
C8 C9 1.522(2)
C8 H8A 1.0000
C9 C10 1.384(2)
C9 C14 1.405(3)
C10 C11 1.401(2)
C10 H10A 0.9500
C11 C12 1.384(3)
C11 H11A 0.9500
C12 C13 1.401(3)
C12 H12A 0.9500
C13 C14 1.385(2)
C13 H13A 0.9500

loop_
_geom_hbond_atom_site_label_D
_geom_hbond_atom_site_label_H
_geom_hbond_atom_site_label_A
_geom_hbond_distance_DH
_geom_hbond_distance_HA
_geom_hbond_distance_DA
_geom_hbond_angle_DHA
_geom_hbond_site_symmetry_A
P1 H1 S1 1.34(2) 2.99(2) 4.3033(6) 165.5(14) 3_455
